data_1555112
loop_
_publ_author_name
'Wong, Suet-Pick'
'Gan, Chew-Yan'
'Lim, Kuan-Hon'
'Ting, Kang-Nee'
'Low, Yun-Yee'
'Kam, Toh-Seok'

_publ_section_title
;
 Arboridinine, a Pentacyclic Indole Alkaloid with a New Cage
 Carbon-Nitrogen Skeleton Derived from a Pericine Precursor.
;
_journal_issue 14
_journal_name_full 'Organic letters'
_journal_page_first 3628
_journal_page_last 3631
_journal_paper_doi 10.1021/acs.orglett.5b01757
_journal_volume 17
_journal_year 2015
_chemical_absolute_configuration ad
_chemical_formula_moiety 'C19 H22 N2 O'
_chemical_formula_sum 'C19 H22 N2 O'
_chemical_formula_weight 294.38
_chemical_melting_point 463.5(5)
_chemical_name_common Arboridinine
_space_group_crystal_system orthorhombic
_space_group_IT_number 19
_space_group_name_Hall 'P 2ac 2ab'
_space_group_name_H-M_alt 'P 21 21 21'
_atom_sites_solution_hydrogens geom
_audit_creation_method SHELXL-2014/7
_cell_angle_alpha 90
_cell_angle_beta 90
_cell_angle_gamma 90
_cell_formula_units_Z 4
_cell_length_a 7.4987(2)
_cell_length_b 12.2482(3)
_cell_length_c 16.8063(3)
_cell_measurement_reflns_used 20464
_cell_measurement_temperature 100(2)
_cell_measurement_theta_max 34.7860
_cell_measurement_theta_min 3.9730
_cell_volume 1543.58(6)
_computing_cell_refinement
;
CrysAlisPro, Agilent Technologies,
Version 1.171.37.35h (release 09-02-2015 CrysAlis171 .NET)
(compiled Feb  9 2015,16:26:32)
;
_computing_data_collection
;
CrysAlisPro, Agilent Technologies,
Version 1.171.37.35h (release 09-02-2015 CrysAlis171 .NET)
(compiled Feb  9 2015,16:26:32)
;
_computing_data_reduction
;
CrysAlisPro, Agilent Technologies,
Version 1.171.37.35h (release 09-02-2015 CrysAlis171 .NET)
(compiled Feb  9 2015,16:26:32)
;
_computing_molecular_graphics 'X-SEED (Barbour, 2001)'
_computing_publication_material 'enCIFer (Allen et al., 2004)'
_computing_structure_refinement 'SHELXL-2014/6 (Sheldrick, 2014)'
_computing_structure_solution 'SHELXL-2014/6 (Sheldrick, 2014)'
_diffrn_ambient_temperature 100(2)
_diffrn_detector_area_resol_mean 10.4041
_diffrn_measured_fraction_theta_full 0.996
_diffrn_measured_fraction_theta_max 0.965
_diffrn_measurement_device_type 'SuperNova, Dual, Atlas'
_diffrn_measurement_method '\w scan'
_diffrn_radiation_type MoK\a
_diffrn_radiation_wavelength 0.71073
_diffrn_reflns_av_R_equivalents 0.0271
_diffrn_reflns_av_unetI/netI 0.0197
_diffrn_reflns_Laue_measured_fraction_full 0.996
_diffrn_reflns_Laue_measured_fraction_max 0.965
_diffrn_reflns_limit_h_max 12
_diffrn_reflns_limit_h_min -11
_diffrn_reflns_limit_k_max 19
_diffrn_reflns_limit_k_min -19
_diffrn_reflns_limit_l_max 26
_diffrn_reflns_limit_l_min -26
_diffrn_reflns_number 36099
_diffrn_reflns_point_group_measured_fraction_full 0.997
_diffrn_reflns_point_group_measured_fraction_max 0.951
_diffrn_reflns_theta_full 25.005
_diffrn_reflns_theta_max 34.956
_diffrn_reflns_theta_min 2.940
_diffrn_source 'SuperNova (Mo) X-ray Source'
_exptl_absorpt_coefficient_mu 0.079
_exptl_absorpt_correction_T_max 0.7469
_exptl_absorpt_correction_T_min 0.6846
_exptl_absorpt_correction_type multi-scan
_exptl_absorpt_process_details SADABS
_exptl_crystal_colour colorless
_exptl_crystal_density_diffrn 1.267
_exptl_crystal_description needle
_exptl_crystal_F_000 632
_exptl_crystal_size_max 0.4500
_exptl_crystal_size_mid 0.3800
_exptl_crystal_size_min 0.2500
_refine_diff_density_max 0.405
_refine_diff_density_min -0.182
_refine_diff_density_rms 0.046
_refine_ls_abs_structure_details
;
 Flack x determined using 2624 quotients [(I+)-(I-)]/[(I+)+(I-)]
 (Parsons, Flack and Wagner, Acta Cryst. B69 (2013) 249-259).
;
_refine_ls_abs_structure_Flack 0.0(2)
_refine_ls_extinction_method none
_refine_ls_goodness_of_fit_ref 1.090
_refine_ls_hydrogen_treatment constr
_refine_ls_matrix_type full
_refine_ls_number_parameters 202
_refine_ls_number_reflns 6449
_refine_ls_number_restraints 0
_refine_ls_restrained_S_all 1.090
_refine_ls_R_factor_all 0.0330
_refine_ls_R_factor_gt 0.0314
_refine_ls_shift/su_max <0.001
_refine_ls_shift/su_mean <0.001
_refine_ls_structure_factor_coef Fsqd
_refine_ls_weighting_details 'w=1/[\s^2^(Fo^2^)+(0.0511P)^2^+0.1952P] where P=(Fo^2^+2Fc^2^)/3'
_refine_ls_weighting_scheme calc
_refine_ls_wR_factor_gt 0.0864
_refine_ls_wR_factor_ref 0.0880
_reflns_Friedel_coverage 0.754
_reflns_Friedel_fraction_full 1.000
_reflns_Friedel_fraction_max 0.933
_reflns_number_gt 6229
_reflns_number_total 6449
_reflns_threshold_expression 'I > 2\s(I)'
_cod_data_source_file ol5b01757_si_002.cif
_cod_data_source_block exp_5771_a
_cod_depositor_comments
;
The following automatic conversions were performed:

data item '_chemical_melting_point' value '463-464' was changed to
'463.5(5)' -- the average value was taken and precision was
estimated.

Automatic conversion script
Id: cif_fix_values 6909 2019-04-08 15:41:33Z antanas 
;
_cod_database_code 1555112
_shelx_shelxl_version_number 2014/7
_shelx_space_group_comment
;
The symmetry employed for this shelxl refinement is uniquely defined
by the following loop, which should always be used as a source of
symmetry information in preference to the above space-group names.
They are only intended as comments.
;

loop_
_space_group_symop_operation_xyz
'x, y, z'
'-x+1/2, -y, z+1/2'
'-x, y+1/2, -z+1/2'
'x+1/2, -y+1/2, -z'

loop_
_atom_site_label
_atom_site_type_symbol
_atom_site_fract_x
_atom_site_fract_y
_atom_site_fract_z
_atom_site_U_iso_or_equiv
_atom_site_adp_type
_atom_site_occupancy
_atom_site_site_symmetry_order
_atom_site_calc_flag
_atom_site_refinement_flags_posn
_atom_site_refinement_flags_adp
C2 C 0.50567(13) 0.64854(8) 0.21442(5) 0.01081(15) Uani 1 1 d . .
C3 C 0.38741(14) 0.57453(9) 0.08355(6) 0.01618(18) Uani 1 1 d . .
H3A H 0.3575 0.5972 0.0286 0.019 Uiso 1 1 calc R U
H3B H 0.4874 0.5220 0.0801 0.019 Uiso 1 1 calc R U
C5 C 0.27440(16) 0.43794(8) 0.17793(7) 0.01829(19) Uani 1 1 d . .
H5A H 0.3680 0.3890 0.1567 0.022 Uiso 1 1 calc R U
H5B H 0.1661 0.3930 0.1858 0.022 Uiso 1 1 calc R U
C6 C 0.33644(16) 0.47794(8) 0.26048(6) 0.01654(18) Uani 1 1 d . .
H6A H 0.4487 0.4394 0.2735 0.020 Uiso 1 1 calc R U
H6B H 0.2463 0.4545 0.3000 0.020 Uiso 1 1 calc R U
C7 C 0.36897(13) 0.60210(8) 0.27246(5) 0.01111(15) Uani 1 1 d . .
C8 C 0.47271(13) 0.61280(8) 0.34904(6) 0.01179(15) Uani 1 1 d . .
C9 C 0.42856(15) 0.59005(8) 0.42768(6) 0.01526(17) Uani 1 1 d . .
H9 H 0.3132 0.5639 0.4413 0.018 Uiso 1 1 calc R U
C10 C 0.55846(16) 0.60663(9) 0.48615(6) 0.01633(18) Uani 1 1 d . .
H10 H 0.5307 0.5920 0.5403 0.020 Uiso 1 1 calc R U
C11 C 0.72801(15) 0.64427(9) 0.46625(6) 0.01571(17) Uani 1 1 d . .
H11 H 0.8141 0.6550 0.5070 0.019 Uiso 1 1 calc R U
C12 C 0.77308(14) 0.66646(8) 0.38721(6) 0.01374(16) Uani 1 1 d . .
H12 H 0.8886 0.6921 0.3734 0.016 Uiso 1 1 calc R U
C13 C 0.64313(13) 0.64978(8) 0.32952(5) 0.01127(15) Uani 1 1 d . .
C14 C 0.27738(15) 0.85229(9) 0.10973(6) 0.01742(18) Uani 1 1 d . .
H14A H 0.1698 0.8925 0.1157 0.021 Uiso 1 1 calc R U
H14B H 0.3762 0.8841 0.0830 0.021 Uiso 1 1 calc R U
C15 C 0.28965(13) 0.75132(8) 0.13883(6) 0.01189(15) Uani 1 1 d . .
C16 C 0.45304(13) 0.67722(8) 0.13021(6) 0.01215(15) Uani 1 1 d . .
C17 C 0.60527(14) 0.72881(10) 0.08358(6) 0.01689(18) Uani 1 1 d . .
H17A H 0.6449 0.7954 0.1107 0.025 Uiso 1 1 calc R U
H17B H 0.5641 0.7471 0.0299 0.025 Uiso 1 1 calc R U
H17C H 0.7048 0.6772 0.0802 0.025 Uiso 1 1 calc R U
C18 C 0.22072(15) 0.77950(9) 0.31421(6) 0.01688(18) Uani 1 1 d . .
H18A H 0.2273 0.7647 0.3714 0.025 Uiso 1 1 calc R U
H18B H 0.1194 0.8278 0.3034 0.025 Uiso 1 1 calc R U
H18C H 0.3313 0.8148 0.2967 0.025 Uiso 1 1 calc R U
C19 C 0.19586(12) 0.67189(8) 0.26900(6) 0.01194(15) Uani 1 1 d . .
H19 H 0.0983 0.6298 0.2956 0.014 Uiso 1 1 calc R U
C20 C 0.13707(12) 0.69604(8) 0.18201(6) 0.01173(15) Uani 1 1 d . .
C21 C 0.08752(13) 0.59205(8) 0.13477(6) 0.01416(17) Uani 1 1 d . .
H21A H -0.0033 0.5512 0.1654 0.017 Uiso 1 1 calc R U
H21B H 0.0318 0.6146 0.0840 0.017 Uiso 1 1 calc R U
N1 N 0.65878(11) 0.67237(7) 0.24610(5) 0.01190(14) Uani 1 1 d . .
N4 N 0.23443(13) 0.51851(7) 0.11694(6) 0.01528(16) Uani 1 1 d . .
O20 O -0.01353(10) 0.76635(6) 0.18211(5) 0.01590(14) Uani 1 1 d . .
H20 H -0.1034 0.7319 0.1982 0.024 Uiso 1 1 calc R U

loop_
_atom_site_aniso_label
_atom_site_aniso_U_11
_atom_site_aniso_U_22
_atom_site_aniso_U_33
_atom_site_aniso_U_23
_atom_site_aniso_U_13
_atom_site_aniso_U_12
C2 0.0101(3) 0.0116(3) 0.0107(3) 0.0002(3) 0.0005(3) 0.0006(3)
C3 0.0143(4) 0.0189(4) 0.0154(4) -0.0050(3) -0.0011(3) 0.0001(3)
C5 0.0199(5) 0.0112(4) 0.0238(5) -0.0023(3) -0.0056(4) -0.0012(3)
C6 0.0205(5) 0.0111(4) 0.0181(4) 0.0009(3) -0.0017(4) -0.0006(3)
C7 0.0100(3) 0.0117(3) 0.0117(3) 0.0004(3) 0.0009(3) -0.0005(3)
C8 0.0119(4) 0.0121(3) 0.0113(4) 0.0010(3) 0.0012(3) -0.0002(3)
C9 0.0159(4) 0.0165(4) 0.0134(4) 0.0021(3) 0.0025(3) -0.0011(3)
C10 0.0204(5) 0.0175(4) 0.0111(4) 0.0012(3) 0.0011(3) -0.0001(4)
C11 0.0179(4) 0.0179(4) 0.0113(4) -0.0005(3) -0.0017(3) 0.0007(3)
C12 0.0123(4) 0.0171(4) 0.0118(4) 0.0000(3) -0.0009(3) 0.0002(3)
C13 0.0108(3) 0.0130(3) 0.0101(3) 0.0005(3) 0.0005(3) 0.0007(3)
C14 0.0172(4) 0.0153(4) 0.0197(4) 0.0039(3) -0.0025(4) -0.0023(3)
C15 0.0107(3) 0.0131(4) 0.0118(4) 0.0004(3) -0.0018(3) -0.0013(3)
C16 0.0102(4) 0.0157(4) 0.0105(3) 0.0002(3) -0.0001(3) -0.0010(3)
C17 0.0128(4) 0.0266(5) 0.0114(4) 0.0023(3) 0.0012(3) -0.0028(3)
C18 0.0159(4) 0.0167(4) 0.0181(4) -0.0050(3) -0.0009(4) 0.0025(3)
C19 0.0091(3) 0.0130(4) 0.0137(4) -0.0006(3) 0.0009(3) -0.0004(3)
C20 0.0085(3) 0.0121(3) 0.0146(4) -0.0002(3) -0.0006(3) 0.0001(3)
C21 0.0114(4) 0.0136(4) 0.0174(4) -0.0019(3) -0.0028(3) -0.0017(3)
N1 0.0103(3) 0.0152(3) 0.0102(3) 0.0005(3) 0.0002(3) 0.0004(3)
N4 0.0139(4) 0.0130(3) 0.0189(4) -0.0024(3) -0.0025(3) -0.0004(3)
O20 0.0093(3) 0.0148(3) 0.0236(4) 0.0012(3) -0.0006(3) 0.0016(2)

loop_
_atom_type_symbol
_atom_type_description
_atom_type_scat_dispersion_real
_atom_type_scat_dispersion_imag
_atom_type_scat_source
C C 0.0033 0.0016 'International Tables Vol C Tables 4.2.6.8 and 6.1.1.4'
H H 0.0000 0.0000 'International Tables Vol C Tables 4.2.6.8 and 6.1.1.4'
N N 0.0061 0.0033 'International Tables Vol C Tables 4.2.6.8 and 6.1.1.4'
O O 0.0106 0.0060 'International Tables Vol C Tables 4.2.6.8 and 6.1.1.4'

loop_
_geom_angle_atom_site_label_1
_geom_angle_atom_site_label_2
_geom_angle_atom_site_label_3
_geom_angle
N1 C2 C16 124.25(8)
N1 C2 C7 114.57(8)
C16 C2 C7 120.69(8)
N4 C3 C16 115.86(8)
N4 C3 H3A 108.3
C16 C3 H3A 108.3
N4 C3 H3B 108.3
C16 C3 H3B 108.3
H3A C3 H3B 107.4
N4 C5 C6 118.71(9)
N4 C5 H5A 107.6
C6 C5 H5A 107.6
N4 C5 H5B 107.6
C6 C5 H5B 107.6
H5A C5 H5B 107.1
C5 C6 C7 118.34(8)
C5 C6 H6A 107.7
C7 C6 H6A 107.7
C5 C6 H6B 107.7
C7 C6 H6B 107.7
H6A C6 H6B 107.1
C8 C7 C2 99.59(7)
C8 C7 C6 106.05(8)
C2 C7 C6 112.82(8)
C8 C7 C19 114.47(8)
C2 C7 C19 109.40(7)
C6 C7 C19 113.71(8)
C9 C8 C13 120.45(9)
C9 C8 C7 132.08(9)
C13 C8 C7 107.44(8)
C8 C9 C10 118.22(10)
C8 C9 H9 120.9
C10 C9 H9 120.9
C11 C10 C9 120.99(9)
C11 C10 H10 119.5
C9 C10 H10 119.5
C10 C11 C12 120.89(9)
C10 C11 H11 119.6
C12 C11 H11 119.6
C13 C12 C11 117.71(9)
C13 C12 H12 121.1
C11 C12 H12 121.1
C12 C13 C8 121.73(9)
C12 C13 N1 126.61(9)
C8 C13 N1 111.57(8)
C15 C14 H14A 120.0
C15 C14 H14B 120.0
H14A C14 H14B 120.0
C14 C15 C20 122.57(9)
C14 C15 C16 124.77(9)
C20 C15 C16 112.62(8)
C2 C16 C17 112.52(8)
C2 C16 C15 104.96(8)
C17 C16 C15 113.74(8)
C2 C16 C3 111.43(8)
C17 C16 C3 108.18(8)
C15 C16 C3 105.82(8)
C16 C17 H17A 109.5
C16 C17 H17B 109.5
H17A C17 H17B 109.5
C16 C17 H17C 109.5
H17A C17 H17C 109.5
H17B C17 H17C 109.5
C19 C18 H18A 109.5
C19 C18 H18B 109.5
H18A C18 H18B 109.5
C19 C18 H18C 109.5
H18A C18 H18C 109.5
H18B C18 H18C 109.5
C18 C19 C7 110.64(8)
C18 C19 C20 109.68(8)
C7 C19 C20 112.10(8)
C18 C19 H19 108.1
C7 C19 H19 108.1
C20 C19 H19 108.1
O20 C20 C15 109.28(8)
O20 C20 C21 108.00(8)
C15 C20 C21 107.69(8)
O20 C20 C19 109.85(8)
C15 C20 C19 108.74(7)
C21 C20 C19 113.20(8)
N4 C21 C20 115.73(8)
N4 C21 H21A 108.3
C20 C21 H21A 108.3
N4 C21 H21B 108.3
C20 C21 H21B 108.3
H21A C21 H21B 107.4
C2 N1 C13 106.57(8)
C3 N4 C5 115.53(9)
C3 N4 C21 112.71(8)
C5 N4 C21 115.54(9)
C20 O20 H20 109.5

loop_
_geom_bond_atom_site_label_1
_geom_bond_atom_site_label_2
_geom_bond_distance
C2 N1 1.2988(12)
C2 C16 1.5106(13)
C2 C7 1.5250(13)
C3 N4 1.4497(15)
C3 C16 1.5617(14)
C3 H3A 0.9900
C3 H3B 0.9900
C5 N4 1.4541(15)
C5 C6 1.5432(15)
C5 H5A 0.9900
C5 H5B 0.9900
C6 C7 1.5533(14)
C6 H6A 0.9900
C6 H6B 0.9900
C7 C8 1.5096(14)
C7 C19 1.5553(13)
C8 C9 1.3906(14)
C8 C13 1.3950(13)
C9 C10 1.3985(16)
C9 H9 0.9500
C10 C11 1.3932(16)
C10 H10 0.9500
C11 C12 1.3974(14)
C11 H11 0.9500
C12 C13 1.3898(13)
C12 H12 0.9500
C13 N1 1.4337(12)
C14 C15 1.3331(14)
C14 H14A 0.9500
C14 H14B 0.9500
C15 C20 1.5146(14)
C15 C16 1.5317(14)
C16 C17 1.5221(14)
C17 H17A 0.9800
C17 H17B 0.9800
C17 H17C 0.9800
C18 C19 1.5327(14)
C18 H18A 0.9800
C18 H18B 0.9800
C18 H18C 0.9800
C19 C20 1.5554(14)
C19 H19 1.0000
C20 O20 1.4202(12)
C20 C21 1.5461(14)
C21 N4 1.4542(14)
C21 H21A 0.9900
C21 H21B 0.9900
O20 H20 0.8400

loop_
_geom_torsion_atom_site_label_1
_geom_torsion_atom_site_label_2
_geom_torsion_atom_site_label_3
_geom_torsion_atom_site_label_4
_geom_torsion
N4 C5 C6 C7 -5.15(16)
N1 C2 C7 C8 4.64(10)
C16 C2 C7 C8 -167.60(8)
N1 C2 C7 C6 -107.40(10)
C16 C2 C7 C6 80.36(11)
N1 C2 C7 C19 124.96(9)
C16 C2 C7 C19 -47.28(11)
C5 C6 C7 C8 -165.32(9)
C5 C6 C7 C2 -57.32(13)
C5 C6 C7 C19 68.01(12)
C2 C7 C8 C9 177.24(11)
C6 C7 C8 C9 -65.51(13)
C19 C7 C8 C9 60.70(14)
C2 C7 C8 C13 -4.92(9)
C6 C7 C8 C13 112.33(9)
C19 C7 C8 C13 -121.47(9)
C13 C8 C9 C10 0.83(15)
C7 C8 C9 C10 178.43(10)
C8 C9 C10 C11 -0.40(16)
C9 C10 C11 C12 -0.04(16)
C10 C11 C12 C13 0.06(15)
C11 C12 C13 C8 0.38(15)
C11 C12 C13 N1 176.77(9)
C9 C8 C13 C12 -0.84(14)
C7 C8 C13 C12 -178.98(9)
C9 C8 C13 N1 -177.72(9)
C7 C8 C13 N1 4.14(11)
N1 C2 C16 C17 4.97(13)
C7 C2 C16 C17 176.42(9)
N1 C2 C16 C15 -119.23(10)
C7 C2 C16 C15 52.23(11)
N1 C2 C16 C3 126.69(10)
C7 C2 C16 C3 -61.86(11)
C14 C15 C16 C2 122.82(10)
C20 C15 C16 C2 -59.34(10)
C14 C15 C16 C17 -0.59(14)
C20 C15 C16 C17 177.25(8)
C14 C15 C16 C3 -119.21(11)
C20 C15 C16 C3 58.63(10)
N4 C3 C16 C2 59.48(11)
N4 C3 C16 C17 -176.31(9)
N4 C3 C16 C15 -54.07(11)
C8 C7 C19 C18 34.01(11)
C2 C7 C19 C18 -76.74(10)
C6 C7 C19 C18 156.13(8)
C8 C7 C19 C20 156.80(8)
C2 C7 C19 C20 46.05(10)
C6 C7 C19 C20 -81.09(10)
C14 C15 C20 O20 2.46(13)
C16 C15 C20 O20 -175.43(8)
C14 C15 C20 C21 119.53(10)
C16 C15 C20 C21 -58.36(10)
C14 C15 C20 C19 -117.45(10)
C16 C15 C20 C19 64.66(10)
C18 C19 C20 O20 -52.45(10)
C7 C19 C20 O20 -175.78(7)
C18 C19 C20 C15 67.10(10)
C7 C19 C20 C15 -56.23(10)
C18 C19 C20 C21 -173.27(8)
C7 C19 C20 C21 63.41(10)
O20 C20 C21 N4 170.11(8)
C15 C20 C21 N4 52.21(11)
C19 C20 C21 N4 -68.03(11)
C16 C2 N1 C13 169.51(8)
C7 C2 N1 C13 -2.41(11)
C12 C13 N1 C2 -177.86(10)
C8 C13 N1 C2 -1.16(11)
C16 C3 N4 C5 -85.74(11)
C16 C3 N4 C21 50.14(12)
C6 C5 N4 C3 71.74(13)
C6 C5 N4 C21 -62.88(13)
C20 C21 N4 C3 -48.66(12)
C20 C21 N4 C5 87.21(11)
